data_4085535
loop_
_publ_author_name
'Evans, Daniel A.'
'Lee, Lucia Myongwon'
'Vargas-Baca, Ignacio'
'Cowley, Alan H.'

_publ_section_title
;
 Aggregation-Induced Emission of Bis(imino)acenaphthene Zinc Complexes:
 Photophysical Tuning via Methylation of the Flanking Aryl Substituents
;
_journal_issue 11
_journal_name_full Organometallics
_journal_page_first 2422
_journal_paper_doi 10.1021/om501191c
_journal_volume 34
_journal_year 2015
_chemical_formula_moiety 'C26 H20 Cl2 N2 Zn'
_chemical_formula_sum 'C26 H20 Cl2 N2 Zn'
_chemical_formula_weight 496.71
_chemical_name_systematic
;
 ?
;
_space_group_crystal_system orthorhombic
_space_group_IT_number 19
_space_group_name_Hall 'P 2ac 2ab'
_space_group_name_H-M_alt 'P 21 21 21'
_symmetry_space_group_name_Hall 'P 2ac 2ab'
_symmetry_space_group_name_H-M 'P 21 21 21'
_atom_sites_solution_hydrogens geom
_audit_creation_method SHELXL-2013
_cell_angle_alpha 90
_cell_angle_beta 90
_cell_angle_gamma 90
_cell_formula_units_Z 4
_cell_length_a 11.5832(3)
_cell_length_b 11.9827(4)
_cell_length_c 16.3451(5)
_cell_measurement_reflns_used 6645
_cell_measurement_temperature 147(2)
_cell_measurement_theta_max 75.8210
_cell_measurement_theta_min 3.8190
_cell_volume 2268.67(12)
_computing_cell_refinement 'CrysAlisPro V 1.171.37.31, Agilent Technologies'
_computing_data_collection 'CrysAlisPro V 1.171.37.31, Agilent Technologies'
_computing_data_reduction 'CrysAlisPro V 1.171.37.31, Agilent Technologies'
_computing_molecular_graphics 'XP SHELXTL/PC, Siemens Analytical'
_computing_publication_material 'XL SHELXTL/PC, Siemens Analytical'
_computing_structure_refinement 'Shelxl-2013, Sheldrick, G. M.'
_computing_structure_solution
;

SUPERFLIP.  Palatinus, L. and Chapuis, G., J. Appl. Cryst. 40, 786-790.
;
_diffrn_ambient_temperature 147(2)
_diffrn_measured_fraction_theta_full 0.999
_diffrn_measured_fraction_theta_max 0.970
_diffrn_measurement_device_type 'Agilent SuperNova with AtlasS2 detector'
_diffrn_radiation_type MoK\a
_diffrn_radiation_wavelength 0.71073
_diffrn_reflns_av_R_equivalents 0.0315
_diffrn_reflns_av_unetI/netI 0.0247
_diffrn_reflns_Laue_measured_fraction_full 0.999
_diffrn_reflns_Laue_measured_fraction_max 0.970
_diffrn_reflns_limit_h_max 14
_diffrn_reflns_limit_h_min -14
_diffrn_reflns_limit_k_max 14
_diffrn_reflns_limit_k_min -11
_diffrn_reflns_limit_l_max 20
_diffrn_reflns_limit_l_min -20
_diffrn_reflns_number 12178
_diffrn_reflns_point_group_measured_fraction_full 0.999
_diffrn_reflns_point_group_measured_fraction_max 0.972
_diffrn_reflns_theta_full 25.242
_diffrn_reflns_theta_max 26.644
_diffrn_reflns_theta_min 2.107
_diffrn_source 'sealed X-ray source'
_exptl_absorpt_coefficient_mu 1.334
_exptl_absorpt_correction_T_max 1.00000
_exptl_absorpt_correction_T_min 0.40095
_exptl_absorpt_correction_type multi-scan
_exptl_absorpt_process_details
;
CrysAlisPro, Agilent Technologies,
Version 1.171.37.31 (release 14-01-2014 CrysAlis171 .NET)
(compiled Jan 14 2014,18:38:05)
Empirical absorption correction using spherical harmonics,
 implemented in SCALE3 ABSPACK scaling algorithm.
;
_exptl_crystal_colour yellow
_exptl_crystal_density_diffrn 1.454
_exptl_crystal_description chip
_exptl_crystal_F_000 1016
_exptl_crystal_size_max 0.440
_exptl_crystal_size_mid 0.280
_exptl_crystal_size_min 0.070
_refine_diff_density_max 0.450
_refine_diff_density_min -0.565
_refine_diff_density_rms 0.067
_refine_ls_abs_structure_details
;
 Refined as an inversion twin.
;
_refine_ls_abs_structure_Flack 0.56(3)
_refine_ls_extinction_method none
_refine_ls_goodness_of_fit_ref 1.080
_refine_ls_hydrogen_treatment constr
_refine_ls_matrix_type full
_refine_ls_number_parameters 415
_refine_ls_number_reflns 4373
_refine_ls_number_restraints 462
_refine_ls_restrained_S_all 1.044
_refine_ls_R_factor_all 0.0569
_refine_ls_R_factor_gt 0.0500
_refine_ls_shift/su_max 0.000
_refine_ls_shift/su_mean 0.000
_refine_ls_structure_factor_coef Fsqd
_refine_ls_weighting_details 'w=1/[\s^2^(Fo^2^)+(0.0756P)^2^+2.1881P] where P=(Fo^2^+2Fc^2^)/3'
_refine_ls_weighting_scheme calc
_refine_ls_wR_factor_gt 0.1348
_refine_ls_wR_factor_ref 0.1431
_reflns_Friedel_coverage 0.771
_reflns_Friedel_fraction_full 1.000
_reflns_Friedel_fraction_max 0.974
_reflns_number_gt 3947
_reflns_number_total 4373
_reflns_threshold_expression 'I > 2\s(I)'
_cod_data_source_file om501191c_si_002.cif
_cod_data_source_block shelx
_cod_depositor_comments 'Adding full bibliography for 4085532--4085543.cif.'
_cod_database_code 4085535
_shelx_space_group_comment
;
The symmetry employed for this shelxl refinement is uniquely defined
by the following loop, which should always be used as a source of
symmetry information in preference to the above space-group names.
They are only intended as comments.
;
_shelx_estimated_absorpt_t_min 0.591
_shelx_estimated_absorpt_t_max 0.912
_shelxl_version_number 2013-4

loop_
_space_group_symop_operation_xyz
'x, y, z'
'-x+1/2, -y, z+1/2'
'x+1/2, -y+1/2, -z'
'-x, y+1/2, -z+1/2'

loop_
_atom_site_label
_atom_site_type_symbol
_atom_site_fract_x
_atom_site_fract_y
_atom_site_fract_z
_atom_site_U_iso_or_equiv
_atom_site_adp_type
_atom_site_occupancy
_atom_site_site_symmetry_order
_atom_site_calc_flag
_atom_site_refinement_flags_posn
_atom_site_refinement_flags_adp
_atom_site_refinement_flags_occupancy
_atom_site_disorder_assembly
_atom_site_disorder_group
C1 C 0.1795(5) 0.2502(5) 0.6439(3) 0.0386(12) Uani 1 1 d . . . . .
C2 C 0.1536(5) 0.1360(5) 0.6193(3) 0.0432(13) Uani 1 1 d . . . . .
C3 C 0.1035(6) 0.0879(6) 0.5507(4) 0.0539(16) Uani 1 1 d . . . . .
H3 H 0.0732 0.1327 0.5078 0.065 Uiso 1 1 calc R U . . .
C4 C 0.0989(7) -0.0292(7) 0.5466(4) 0.0650(19) Uani 1 1 d . . . . .
H4 H 0.0678 -0.0634 0.4990 0.078 Uiso 1 1 calc R U . . .
C5 C 0.1379(7) -0.0960(7) 0.6093(5) 0.069(2) Uani 1 1 d . . . . .
H5 H 0.1311 -0.1748 0.6047 0.082 Uiso 1 1 calc R U . . .
C6 C 0.1874(6) -0.0500(5) 0.6797(5) 0.0561(15) Uani 1 1 d . . . . .
C7 C 0.1939(5) 0.0661(5) 0.6828(4) 0.0445(12) Uani 1 1 d . . . . .
C8 C 0.2350(7) -0.1082(6) 0.7473(5) 0.072(2) Uani 1 1 d . . . . .
H8 H 0.2329 -0.1875 0.7480 0.087 Uiso 1 1 calc R U . . .
C9 C 0.2840(8) -0.0521(6) 0.8113(6) 0.081(3) Uani 1 1 d . . . . .
H9 H 0.3145 -0.0937 0.8558 0.098 Uiso 1 1 calc R U . . .
C10 C 0.2908(6) 0.0665(6) 0.8137(5) 0.0594(17) Uani 1 1 d . . . . .
H10 H 0.3261 0.1040 0.8584 0.071 Uiso 1 1 calc R U . . .
C11 C 0.2446(5) 0.1248(5) 0.7490(3) 0.0442(12) Uani 1 1 d . . . . .
C12 C 0.2376(5) 0.2432(5) 0.7276(3) 0.0411(11) Uani 1 1 d . . . . .
C13 C 0.109(2) 0.362(3) 0.5337(10) 0.049(3) Uani 0.53 1 d D U P A 1
C14 C 0.1701(13) 0.3601(15) 0.4614(9) 0.051(3) Uani 0.53 1 d D U P A 1
C15 C 0.1113(14) 0.3758(12) 0.3871(8) 0.052(3) Uani 0.53 1 d D U P A 1
H15 H 0.1507 0.3690 0.3364 0.062 Uiso 0.53 1 calc R U P A 1
C16 C -0.0052(12) 0.4013(14) 0.3893(8) 0.061(3) Uani 0.53 1 d D U P A 1
H16 H -0.0443 0.4150 0.3392 0.074 Uiso 0.53 1 calc R U P A 1
C17 C -0.0683(14) 0.4076(16) 0.4638(9) 0.069(3) Uani 0.53 1 d D U P A 1
H17 H -0.1486 0.4239 0.4642 0.082 Uiso 0.53 1 calc R U P A 1
C18 C -0.0069(15) 0.3888(19) 0.5372(9) 0.060(3) Uani 0.53 1 d D U P A 1
H18 H -0.0449 0.3945 0.5885 0.071 Uiso 0.53 1 calc R U P A 1
C19 C 0.2949(12) 0.3437(14) 0.4650(8) 0.060(3) Uani 0.53 1 d D U P A 1
H19A H 0.3117 0.2651 0.4763 0.091 Uiso 0.53 1 calc R U P A 1
H19B H 0.3275 0.3903 0.5085 0.091 Uiso 0.53 1 calc R U P A 1
H19C H 0.3293 0.3648 0.4124 0.091 Uiso 0.53 1 calc R U P A 1
C13A C 0.130(3) 0.352(4) 0.5285(11) 0.050(4) Uani 0.47 1 d D U P A 2
C14A C 0.0161(16) 0.376(2) 0.5125(9) 0.057(3) Uani 0.47 1 d D U P A 2
C15A C -0.0194(15) 0.3906(17) 0.4309(10) 0.061(3) Uani 0.47 1 d D U P A 2
H15A H -0.0971 0.4100 0.4187 0.073 Uiso 0.47 1 calc R U P A 2
C16A C 0.0600(15) 0.3763(14) 0.3686(8) 0.055(3) Uani 0.47 1 d D U P A 2
H16A H 0.0350 0.3824 0.3134 0.066 Uiso 0.47 1 calc R U P A 2
C17A C 0.1782(15) 0.3527(14) 0.3849(8) 0.053(3) Uani 0.47 1 d D U P A 2
H17A H 0.2324 0.3452 0.3417 0.064 Uiso 0.47 1 calc R U P A 2
C18A C 0.2121(16) 0.3409(17) 0.4672(10) 0.050(3) Uani 0.47 1 d D U P A 2
H18A H 0.2902 0.3253 0.4805 0.060 Uiso 0.47 1 calc R U P A 2
C19A C -0.0630(13) 0.3892(19) 0.5824(10) 0.079(4) Uani 0.47 1 d D U P A 2
H19D H -0.0387 0.4533 0.6155 0.118 Uiso 0.47 1 calc R U P A 2
H19E H -0.0613 0.3215 0.6160 0.118 Uiso 0.47 1 calc R U P A 2
H19F H -0.1416 0.4017 0.5622 0.118 Uiso 0.47 1 calc R U P A 2
C20 C 0.3404(9) 0.3302(13) 0.8356(6) 0.040(2) Uani 0.67 1 d D U P B 1
C21 C 0.2824(10) 0.3517(12) 0.9092(7) 0.048(2) Uani 0.67 1 d D U P B 1
C22 C 0.3485(12) 0.3499(9) 0.9813(7) 0.051(2) Uani 0.67 1 d D U P B 1
H22 H 0.3117 0.3621 1.0325 0.062 Uiso 0.67 1 calc R U P B 1
C23 C 0.4634(10) 0.3312(10) 0.9790(6) 0.056(2) Uani 0.67 1 d D U P B 1
H23 H 0.5068 0.3328 1.0283 0.067 Uiso 0.67 1 calc R U P B 1
C24 C 0.5191(11) 0.3094(10) 0.9046(7) 0.057(2) Uani 0.67 1 d D U P B 1
H24 H 0.5995 0.2940 0.9039 0.068 Uiso 0.67 1 calc R U P B 1
C25 C 0.4575(10) 0.3103(12) 0.8323(7) 0.051(2) Uani 0.67 1 d D U P B 1
H25 H 0.4950 0.2975 0.7815 0.061 Uiso 0.67 1 calc R U P B 1
C26 C 0.1576(10) 0.3704(12) 0.9095(6) 0.065(3) Uani 0.67 1 d D U P B 1
H26A H 0.1306 0.3783 0.9660 0.097 Uiso 0.67 1 calc R U P B 1
H26B H 0.1188 0.3069 0.8837 0.097 Uiso 0.67 1 calc R U P B 1
H26C H 0.1399 0.4387 0.8790 0.097 Uiso 0.67 1 calc R U P B 1
C20A C 0.3061(16) 0.334(3) 0.8458(12) 0.045(4) Uani 0.33 1 d D U P B 2
C21A C 0.4248(18) 0.315(3) 0.8546(12) 0.051(3) Uani 0.33 1 d D U P B 2
C22A C 0.4729(18) 0.320(2) 0.9333(13) 0.056(3) Uani 0.33 1 d D U P B 2
H22A H 0.5534 0.3087 0.9405 0.068 Uiso 0.33 1 calc R U P B 2
C23A C 0.405(2) 0.340(2) 0.9986(11) 0.055(4) Uani 0.33 1 d D U P B 2
H23A H 0.4385 0.3434 1.0517 0.066 Uiso 0.33 1 calc R U P B 2
C24A C 0.286(2) 0.357(2) 0.9890(12) 0.056(4) Uani 0.33 1 d D U P B 2
H24A H 0.2396 0.3708 1.0357 0.067 Uiso 0.33 1 calc R U P B 2
C25A C 0.2362(19) 0.355(2) 0.9123(13) 0.049(3) Uani 0.33 1 d D U P B 2
H25A H 0.1558 0.3673 0.9056 0.058 Uiso 0.33 1 calc R U P B 2
C26A C 0.4964(18) 0.296(2) 0.7823(13) 0.070(6) Uani 0.33 1 d D U P B 2
H26D H 0.4722 0.2269 0.7554 0.106 Uiso 0.33 1 calc R U P B 2
H26E H 0.5775 0.2901 0.7987 0.106 Uiso 0.33 1 calc R U P B 2
H26F H 0.4874 0.3588 0.7442 0.106 Uiso 0.33 1 calc R U P B 2
Cl1 Cl 0.40550(17) 0.5281(2) 0.64198(12) 0.0800(7) Uani 1 1 d . . . . .
Cl2 Cl 0.10332(19) 0.59346(15) 0.72449(11) 0.0647(5) Uani 1 1 d . . . . .
N1 N 0.1683(4) 0.3450(5) 0.6115(3) 0.0427(11) Uani 1 1 d . . . . .
N2 N 0.2691(5) 0.3341(4) 0.7620(3) 0.0439(11) Uani 1 1 d . . . . .
Zn1 Zn 0.23648(7) 0.47204(6) 0.68675(5) 0.0582(3) Uani 1 1 d . . . . .

loop_
_atom_site_aniso_label
_atom_site_aniso_U_11
_atom_site_aniso_U_22
_atom_site_aniso_U_33
_atom_site_aniso_U_23
_atom_site_aniso_U_13
_atom_site_aniso_U_12
C1 0.039(3) 0.045(3) 0.032(2) -0.005(2) 0.000(2) -0.006(2)
C2 0.048(3) 0.041(3) 0.041(3) -0.007(2) 0.004(2) -0.010(2)
C3 0.059(4) 0.058(4) 0.045(3) -0.009(3) 0.001(3) -0.015(3)
C4 0.085(5) 0.053(4) 0.057(4) -0.019(4) -0.003(3) -0.020(4)
C5 0.080(5) 0.045(4) 0.081(5) -0.020(4) -0.010(4) -0.010(4)
C6 0.061(3) 0.037(3) 0.070(4) -0.004(3) -0.001(3) -0.003(3)
C7 0.046(3) 0.035(3) 0.052(3) -0.009(3) 0.003(3) -0.007(2)
C8 0.083(5) 0.034(3) 0.100(6) 0.002(4) -0.025(5) -0.001(4)
C9 0.096(6) 0.045(4) 0.103(6) 0.018(4) -0.043(5) -0.009(4)
C10 0.072(4) 0.041(3) 0.066(4) 0.006(3) -0.017(4) -0.011(3)
C11 0.052(3) 0.035(3) 0.046(3) 0.002(2) -0.004(3) -0.007(3)
C12 0.046(3) 0.041(3) 0.036(2) -0.001(2) -0.001(2) -0.010(2)
C13 0.064(7) 0.049(6) 0.035(5) 0.008(5) -0.014(5) -0.017(6)
C14 0.065(6) 0.050(5) 0.037(4) 0.004(4) -0.016(5) -0.012(5)
C15 0.068(7) 0.046(5) 0.041(4) 0.006(4) -0.018(5) -0.017(5)
C16 0.071(7) 0.064(6) 0.049(6) 0.008(6) -0.016(6) -0.020(6)
C17 0.070(7) 0.078(6) 0.057(6) 0.001(6) -0.016(5) -0.008(6)
C18 0.063(6) 0.067(6) 0.048(6) 0.006(6) -0.012(5) -0.013(5)
C19 0.072(8) 0.065(8) 0.045(6) -0.003(6) 0.001(6) 0.005(7)
C13A 0.064(8) 0.050(6) 0.037(5) 0.006(5) -0.011(5) -0.017(6)
C14A 0.067(6) 0.063(6) 0.040(6) 0.000(5) -0.015(5) -0.010(5)
C15A 0.070(6) 0.066(5) 0.047(6) 0.004(6) -0.013(6) -0.011(5)
C16A 0.074(7) 0.049(5) 0.043(5) 0.005(5) -0.012(6) -0.010(6)
C17A 0.078(7) 0.048(6) 0.034(5) 0.001(5) -0.005(6) -0.012(6)
C18A 0.069(7) 0.047(6) 0.035(5) 0.003(5) -0.006(6) -0.011(6)
C19A 0.051(8) 0.109(11) 0.077(9) -0.016(9) -0.004(7) -0.008(8)
C20 0.053(5) 0.034(4) 0.033(4) 0.001(3) 0.000(4) -0.011(5)
C21 0.061(5) 0.042(4) 0.040(4) 0.003(3) -0.003(4) -0.005(5)
C22 0.067(6) 0.041(4) 0.046(4) 0.004(4) -0.009(5) -0.011(5)
C23 0.075(6) 0.048(5) 0.045(5) 0.005(4) -0.013(5) -0.011(5)
C24 0.065(5) 0.051(5) 0.055(5) 0.007(4) -0.009(4) -0.005(4)
C25 0.056(5) 0.051(4) 0.044(5) 0.005(4) -0.004(4) -0.006(4)
C26 0.067(7) 0.083(8) 0.045(5) 0.009(5) 0.018(5) -0.007(6)
C20A 0.060(7) 0.038(6) 0.036(6) 0.002(5) -0.005(6) -0.009(7)
C21A 0.063(7) 0.046(5) 0.045(6) 0.001(5) -0.005(6) -0.010(6)
C22A 0.072(7) 0.048(5) 0.050(6) 0.003(6) -0.006(6) -0.008(6)
C23A 0.076(8) 0.042(6) 0.046(7) -0.002(6) -0.012(7) -0.009(8)
C24A 0.077(8) 0.045(6) 0.046(6) 0.004(5) 0.000(7) -0.009(7)
C25A 0.064(7) 0.040(5) 0.042(5) 0.001(5) -0.003(7) -0.011(7)
C26A 0.055(11) 0.081(13) 0.075(12) 0.014(12) -0.007(11) 0.002(10)
Cl1 0.0710(11) 0.0987(16) 0.0702(10) 0.0250(12) -0.0142(9) -0.0385(11)
Cl2 0.0918(12) 0.0413(8) 0.0609(9) -0.0039(8) -0.0052(9) -0.0014(8)
N1 0.052(3) 0.045(3) 0.032(2) -0.002(2) -0.002(2) -0.010(2)
N2 0.063(3) 0.035(2) 0.034(2) 0.0026(18) -0.009(2) -0.012(2)
Zn1 0.0794(5) 0.0461(4) 0.0492(4) 0.0046(3) -0.0116(4) -0.0155(4)

loop_
_atom_type_symbol
_atom_type_description
_atom_type_scat_dispersion_real
_atom_type_scat_dispersion_imag
_atom_type_scat_source
C C 0.0033 0.0016 'International Tables Vol C Tables 4.2.6.8 and 6.1.1.4'
Cl Cl 0.1484 0.1585 'International Tables Vol C Tables 4.2.6.8 and 6.1.1.4'
N N 0.0061 0.0033 'International Tables Vol C Tables 4.2.6.8 and 6.1.1.4'
Zn Zn 0.2839 1.4301 'International Tables Vol C Tables 4.2.6.8 and 6.1.1.4'
H H 0.0000 0.0000 'International Tables Vol C Tables 4.2.6.8 and 6.1.1.4'

loop_
_geom_angle_atom_site_label_1
_geom_angle_atom_site_label_2
_geom_angle_atom_site_label_3
_geom_angle
N1 C1 C2 135.2(5)
N1 C1 C12 118.1(5)
C2 C1 C12 106.7(5)
C3 C2 C7 119.0(6)
C3 C2 C1 134.3(6)
C7 C2 C1 106.6(5)
C2 C3 C4 117.9(7)
C2 C3 H3 121.0
C4 C3 H3 121.0
C5 C4 C3 122.2(7)
C5 C4 H4 118.9
C3 C4 H4 118.9
C4 C5 C6 121.1(7)
C4 C5 H5 119.4
C6 C5 H5 119.4
C7 C6 C5 116.5(7)
C7 C6 C8 116.2(7)
C5 C6 C8 127.3(7)
C6 C7 C2 123.2(6)
C6 C7 C11 123.0(7)
C2 C7 C11 113.8(5)
C9 C8 C6 121.1(7)
C9 C8 H8 119.5
C6 C8 H8 119.5
C8 C9 C10 122.3(8)
C8 C9 H9 118.8
C10 C9 H9 118.8
C11 C10 C9 117.7(7)
C11 C10 H10 121.2
C9 C10 H10 121.2
C10 C11 C7 119.7(6)
C10 C11 C12 134.3(6)
C7 C11 C12 106.0(5)
N2 C12 C11 134.8(5)
N2 C12 C1 118.2(5)
C11 C12 C1 106.9(5)
C14 C13 C18 122.4(12)
C14 C13 N1 120.6(19)
C18 C13 N1 116.8(17)
C13 C14 C15 119.5(13)
C13 C14 C19 118.3(13)
C15 C14 C19 122.2(14)
C16 C15 C14 118.7(13)
C16 C15 H15 120.6
C14 C15 H15 120.6
C15 C16 C17 122.3(12)
C15 C16 H16 118.8
C17 C16 H16 118.8
C18 C17 C16 117.3(13)
C18 C17 H17 121.3
C16 C17 H17 121.3
C13 C18 C17 119.4(14)
C13 C18 H18 120.3
C17 C18 H18 120.3
C14 C19 H19A 109.5
C14 C19 H19B 109.5
H19A C19 H19B 109.5
C14 C19 H19C 109.5
H19A C19 H19C 109.5
H19B C19 H19C 109.5
C14A C13A C18A 122.6(13)
C14A C13A N1 119(2)
C18A C13A N1 118.0(19)
C13A C14A C15A 119.2(14)
C13A C14A C19A 118.1(15)
C15A C14A C19A 122.7(16)
C16A C15A C14A 119.2(15)
C16A C15A H15A 120.4
C14A C15A H15A 120.4
C15A C16A C17A 121.8(12)
C15A C16A H16A 119.1
C17A C16A H16A 119.1
C18A C17A C16A 117.8(13)
C18A C17A H17A 121.1
C16A C17A H17A 121.1
C13A C18A C17A 119.4(14)
C13A C18A H18A 120.3
C17A C18A H18A 120.3
C14A C19A H19D 109.5
C14A C19A H19E 109.5
H19D C19A H19E 109.5
C14A C19A H19F 109.5
H19D C19A H19F 109.5
H19E C19A H19F 109.5
C25 C20 C21 122.4(9)
C25 C20 N2 122.0(9)
C21 C20 N2 115.5(8)
C20 C21 C22 117.1(10)
C20 C21 C26 120.3(9)
C22 C21 C26 122.6(10)
C23 C22 C21 121.1(10)
C23 C22 H22 119.5
C21 C22 H22 119.5
C22 C23 C24 120.6(9)
C22 C23 H23 119.7
C24 C23 H23 119.7
C25 C24 C23 120.3(10)
C25 C24 H24 119.9
C23 C24 H24 119.9
C20 C25 C24 118.5(11)
C20 C25 H25 120.8
C24 C25 H25 120.8
C21 C26 H26A 109.5
C21 C26 H26B 109.5
H26A C26 H26B 109.5
C21 C26 H26C 109.5
H26A C26 H26C 109.5
H26B C26 H26C 109.5
C25A C20A C21A 121.7(14)
C25A C20A N2 125.2(15)
C21A C20A N2 113.0(14)
C20A C21A C22A 118.5(14)
C20A C21A C26A 119.9(15)
C22A C21A C26A 121.5(17)
C23A C22A C21A 120.2(16)
C23A C22A H22A 119.9
C21A C22A H22A 119.9
C22A C23A C24A 120.6(15)
C22A C23A H23A 119.7
C24A C23A H23A 119.7
C25A C24A C23A 120.8(16)
C25A C24A H24A 119.6
C23A C24A H24A 119.6
C20A C25A C24A 118.2(16)
C20A C25A H25A 120.9
C24A C25A H25A 120.9
C21A C26A H26D 109.5
C21A C26A H26E 109.5
H26D C26A H26E 109.5
C21A C26A H26F 109.5
H26D C26A H26F 109.5
H26E C26A H26F 109.5
C1 N1 C13A 118.9(19)
C1 N1 C13 122.6(16)
C1 N1 Zn1 111.6(4)
C13A N1 Zn1 128.7(19)
C13 N1 Zn1 125.8(16)
C12 N2 C20A 120.1(16)
C12 N2 C20 119.8(8)
C12 N2 Zn1 111.3(4)
C20A N2 Zn1 128.0(16)
C20 N2 Zn1 127.6(7)
N2 Zn1 N1 80.80(19)
N2 Zn1 Cl1 106.04(16)
N1 Zn1 Cl1 111.11(15)
N2 Zn1 Cl2 118.81(16)
N1 Zn1 Cl2 112.12(16)
Cl1 Zn1 Cl2 120.97(10)

loop_
_geom_bond_atom_site_label_1
_geom_bond_atom_site_label_2
_geom_bond_distance
C1 N1 1.261(8)
C1 C2 1.456(8)
C1 C12 1.527(7)
C2 C3 1.389(8)
C2 C7 1.413(9)
C3 C4 1.405(10)
C3 H3 0.9500
C4 C5 1.377(12)
C4 H4 0.9500
C5 C6 1.398(10)
C5 H5 0.9500
C6 C7 1.395(9)
C6 C8 1.418(11)
C7 C11 1.418(8)
C8 C9 1.368(12)
C8 H8 0.9500
C9 C10 1.424(10)
C9 H9 0.9500
C10 C11 1.376(9)
C10 H10 0.9500
C11 C12 1.464(8)
C12 N2 1.278(7)
C13 C14 1.37(2)
C13 C18 1.39(3)
C13 N1 1.458(13)
C14 C15 1.405(16)
C14 C19 1.459(17)
C15 C16 1.383(18)
C15 H15 0.9500
C16 C17 1.423(17)
C16 H16 0.9500
C17 C18 1.413(17)
C17 H17 0.9500
C18 H18 0.9500
C19 H19A 0.9800
C19 H19B 0.9800
C19 H19C 0.9800
C13A C14A 1.38(2)
C13A C18A 1.39(3)
C13A N1 1.429(15)
C14A C15A 1.407(17)
C14A C19A 1.474(18)
C15A C16A 1.383(18)
C15A H15A 0.9500
C16A C17A 1.423(17)
C16A H16A 0.9500
C17A C18A 1.409(17)
C17A H17A 0.9500
C18A H18A 0.9500
C19A H19D 0.9800
C19A H19E 0.9800
C19A H19F 0.9800
C20 C25 1.378(15)
C20 C21 1.402(14)
C20 N2 1.460(10)
C21 C22 1.405(15)
C21 C26 1.463(15)
C22 C23 1.350(16)
C22 H22 0.9500
C23 C24 1.401(14)
C23 H23 0.9500
C24 C25 1.380(14)
C24 H24 0.9500
C25 H25 0.9500
C26 H26A 0.9800
C26 H26B 0.9800
C26 H26C 0.9800
C20A C25A 1.378(18)
C20A C21A 1.400(17)
C20A N2 1.44(2)
C21A C22A 1.402(18)
C21A C26A 1.462(18)
C22A C23A 1.347(18)
C22A H22A 0.9500
C23A C24A 1.401(17)
C23A H23A 0.9500
C24A C25A 1.381(18)
C24A H24A 0.9500
C25A H25A 0.9500
C26A H26D 0.9800
C26A H26E 0.9800
C26A H26F 0.9800
Cl1 Zn1 2.195(2)
Cl2 Zn1 2.208(2)
N1 Zn1 2.110(5)
N2 Zn1 2.095(5)

loop_
_geom_torsion_atom_site_label_1
_geom_torsion_atom_site_label_2
_geom_torsion_atom_site_label_3
_geom_torsion_atom_site_label_4
_geom_torsion
N1 C1 C2 C3 -1.9(12)
C12 C1 C2 C3 -179.1(7)
N1 C1 C2 C7 176.6(7)
C12 C1 C2 C7 -0.5(6)
C7 C2 C3 C4 -2.1(10)
C1 C2 C3 C4 176.3(7)
C2 C3 C4 C5 2.6(13)
C3 C4 C5 C6 -1.8(14)
C4 C5 C6 C7 0.5(12)
C4 C5 C6 C8 -177.3(8)
C5 C6 C7 C2 0.0(10)
C8 C6 C7 C2 178.0(6)
C5 C6 C7 C11 -178.2(6)
C8 C6 C7 C11 -0.1(10)
C3 C2 C7 C6 0.9(9)
C1 C2 C7 C6 -177.9(6)
C3 C2 C7 C11 179.2(6)
C1 C2 C7 C11 0.4(7)
C7 C6 C8 C9 0.2(12)
C5 C6 C8 C9 178.0(9)
C6 C8 C9 C10 -0.6(15)
C8 C9 C10 C11 0.9(14)
C9 C10 C11 C7 -0.8(11)
C9 C10 C11 C12 -177.8(8)
C6 C7 C11 C10 0.4(10)
C2 C7 C11 C10 -177.8(6)
C6 C7 C11 C12 178.2(6)
C2 C7 C11 C12 -0.1(7)
C10 C11 C12 N2 -2.0(13)
C7 C11 C12 N2 -179.3(7)
C10 C11 C12 C1 177.1(7)
C7 C11 C12 C1 -0.2(6)
N1 C1 C12 N2 2.0(8)
C2 C1 C12 N2 179.7(6)
N1 C1 C12 C11 -177.3(5)
C2 C1 C12 C11 0.4(6)
C18 C13 C14 C15 -6(4)
N1 C13 C14 C15 180(2)
C18 C13 C14 C19 173(3)
N1 C13 C14 C19 -1(4)
C13 C14 C15 C16 5(3)
C19 C14 C15 C16 -174.0(16)
C14 C15 C16 C17 -3(2)
C15 C16 C17 C18 1(3)
C14 C13 C18 C17 5(4)
N1 C13 C18 C17 179(2)
C16 C17 C18 C13 -2(3)
C18A C13A C14A C15A -1(5)
N1 C13A C14A C15A 176(3)
C18A C13A C14A C19A -178(3)
N1 C13A C14A C19A -2(4)
C13A C14A C15A C16A 3(3)
C19A C14A C15A C16A -180(2)
C14A C15A C16A C17A -3(3)
C15A C16A C17A C18A 2(3)
C14A C13A C18A C17A -1(5)
N1 C13A C18A C17A -177(3)
C16A C17A C18A C13A 0(3)
C25 C20 C21 C22 -1.3(19)
N2 C20 C21 C22 -179.3(12)
C25 C20 C21 C26 -179.0(14)
N2 C20 C21 C26 3.0(18)
C20 C21 C22 C23 1.7(18)
C26 C21 C22 C23 179.3(13)
C21 C22 C23 C24 -2.1(18)
C22 C23 C24 C25 2.0(18)
C21 C20 C25 C24 1(2)
N2 C20 C25 C24 179.2(12)
C23 C24 C25 C20 -1.6(19)
C25A C20A C21A C22A -1(5)
N2 C20A C21A C22A 176(3)
C25A C20A C21A C26A -178(3)
N2 C20A C21A C26A -2(4)
C20A C21A C22A C23A 1(4)
C26A C21A C22A C23A 178(3)
C21A C22A C23A C24A 0(4)
C22A C23A C24A C25A -1(4)
C21A C20A C25A C24A 0(4)
N2 C20A C25A C24A -176(3)
C23A C24A C25A C20A 1(4)
C2 C1 N1 C13A -6.1(17)
C12 C1 N1 C13A 170.8(15)
C2 C1 N1 C13 6.1(16)
C12 C1 N1 C13 -177.1(14)
C2 C1 N1 Zn1 -177.0(6)
C12 C1 N1 Zn1 -0.1(6)
C14A C13A N1 C1 100(3)
C18A C13A N1 C1 -84(3)
C14A C13A N1 C13 -13(15)
C18A C13A N1 C13 164(20)
C14A C13A N1 Zn1 -91(3)
C18A C13A N1 Zn1 85(3)
C14 C13 N1 C1 -92(3)
C18 C13 N1 C1 94(3)
C14 C13 N1 C13A -18(15)
C18 C13 N1 C13A 168(20)
C14 C13 N1 Zn1 92(3)
C18 C13 N1 Zn1 -83(3)
C11 C12 N2 C20A -11.4(14)
C1 C12 N2 C20A 169.6(10)
C11 C12 N2 C20 8.4(11)
C1 C12 N2 C20 -170.6(6)
C11 C12 N2 Zn1 176.3(6)
C1 C12 N2 Zn1 -2.7(7)
C25A C20A N2 C12 -94(3)
C21A C20A N2 C12 90(3)
C25A C20A N2 C20 172(9)
C21A C20A N2 C20 -4(5)
C25A C20A N2 Zn1 77(3)
C21A C20A N2 Zn1 -99(3)
C25 C20 N2 C12 78.5(14)
C21 C20 N2 C12 -103.5(12)
C25 C20 N2 C20A 175(8)
C21 C20 N2 C20A -7(6)
C25 C20 N2 Zn1 -87.2(14)
C21 C20 N2 Zn1 90.8(11)
